data_4507536
loop_
_publ_author_name
'Wan, Chong-Qing'
'Li, Ai-Min'
'Al-Thabaiti, Shaeel A.'
'Mak, Thomas C. W.'

_publ_section_title
;
 Group 12 Metal Complexes of Semirigid
 2,6-Pyridinediylbis(3-pyridinyl)methanone: Role of Counteranions and
 Solvent in Product Formation
;
_journal_issue 5
_journal_name_full 'Crystal Growth &amp; Design'
_journal_page_first 1926
_journal_paper_doi 10.1021/cg3017408
_journal_volume 13
_journal_year 2013
_chemical_formula_sum 'C34 H22 Cd Cl2 N6 O4'
_chemical_formula_weight 761.88
_chemical_name_systematic
; 
 ? 
;
_space_group_IT_number 14
_symmetry_cell_setting monoclinic
_symmetry_space_group_name_Hall '-P 2ybc'
_symmetry_space_group_name_H-M 'P 1 21/c 1'
_atom_sites_solution_hydrogens geom
_atom_sites_solution_primary direct
_atom_sites_solution_secondary difmap
_audit_creation_method SHELXL-97
_cell_angle_alpha 90.00
_cell_angle_beta 91.660(2)
_cell_angle_gamma 90.00
_cell_formula_units_Z 2
_cell_length_a 14.9938(19)
_cell_length_b 12.6823(16)
_cell_length_c 8.2101(10)
_cell_measurement_temperature 293(2)
_cell_volume 1560.5(3)
_computing_cell_refinement 'Bruker SMART'
_computing_data_collection 'Bruker SMART'
_computing_data_reduction 'Bruker SAINT'
_computing_molecular_graphics 'Bruker SHELXTL'
_computing_publication_material 'Bruker SHELTXL'
_computing_structure_refinement 'SHELXL-97 (Sheldrick, 1997)'
_computing_structure_solution 'SHELXS-97 (Sheldrick, 1990)'
_diffrn_ambient_temperature 293(2)
_diffrn_measured_fraction_theta_full 0.996
_diffrn_measured_fraction_theta_max 0.996
_diffrn_radiation_monochromator graphite
_diffrn_radiation_source 'fine-focus sealed tube'
_diffrn_radiation_type MoK\a
_diffrn_radiation_wavelength 0.71073
_diffrn_reflns_av_R_equivalents 0.0332
_diffrn_reflns_av_sigmaI/netI 0.0374
_diffrn_reflns_limit_h_max 20
_diffrn_reflns_limit_h_min -16
_diffrn_reflns_limit_k_max 16
_diffrn_reflns_limit_k_min -16
_diffrn_reflns_limit_l_max 9
_diffrn_reflns_limit_l_min -10
_diffrn_reflns_number 10700
_diffrn_reflns_theta_full 28.33
_diffrn_reflns_theta_max 28.33
_diffrn_reflns_theta_min 1.36
_exptl_absorpt_coefficient_mu 0.921
_exptl_absorpt_correction_T_max 1.00000
_exptl_absorpt_correction_T_min 0.818782
_exptl_absorpt_correction_type multi-scan
_exptl_absorpt_process_details SADABS
_exptl_crystal_colour colorless
_exptl_crystal_density_diffrn 1.621
_exptl_crystal_density_method 'not measured'
_exptl_crystal_description block
_exptl_crystal_F_000 764
_exptl_crystal_size_max 0.33
_exptl_crystal_size_mid 0.22
_exptl_crystal_size_min 0.10
_refine_diff_density_max 0.652
_refine_diff_density_min -0.225
_refine_diff_density_rms 0.070
_refine_ls_extinction_method none
_refine_ls_goodness_of_fit_ref 1.020
_refine_ls_hydrogen_treatment constr
_refine_ls_matrix_type full
_refine_ls_number_parameters 214
_refine_ls_number_reflns 3871
_refine_ls_number_restraints 0
_refine_ls_restrained_S_all 1.020
_refine_ls_R_factor_all 0.0452
_refine_ls_R_factor_gt 0.0315
_refine_ls_shift/su_max 0.001
_refine_ls_shift/su_mean 0.000
_refine_ls_structure_factor_coef Fsqd
_refine_ls_weighting_details 'calc w=1/[\s^2^(Fo^2^)+(0.0430P)^2^+0.2011P] where P=(Fo^2^+2Fc^2^)/3'
_refine_ls_weighting_scheme calc
_refine_ls_wR_factor_gt 0.0754
_refine_ls_wR_factor_ref 0.0832
_reflns_number_gt 3025
_reflns_number_total 3871
_reflns_threshold_expression >2sigma(I)
_cod_data_source_file cg3017408_si_002.cif
_cod_data_source_block complex1
_cod_depositor_comments
;
The following automatic conversions were performed:

'_symmetry_cell_setting' value 'Monoclinic' changed to 'monoclinic'
according to /home/saulius/struct/CIF-dictionaries/cif_core.dic
dictionary named 'cif_core.dic' version 2.4.2 from 2011-04-26.

Automatic conversion script
Id: cif_fix_values 1891 2012-01-12 08:04:46Z andrius 
;
_cod_original_sg_symbol_H-M P21/c
_cod_database_code 4507536

loop_
_symmetry_equiv_pos_as_xyz
'x, y, z'
'-x, y+1/2, -z+1/2'
'-x, -y, -z'
'x, -y-1/2, z-1/2'

loop_
_atom_site_label
_atom_site_type_symbol
_atom_site_fract_x
_atom_site_fract_y
_atom_site_fract_z
_atom_site_U_iso_or_equiv
_atom_site_adp_type
_atom_site_occupancy
_atom_site_symmetry_multiplicity
_atom_site_calc_flag
_atom_site_refinement_flags
Cd1 Cd 0.0000 0.5000 0.0000 0.03397(9) Uani 1 2 d S
Cl1 Cl -0.06175(4) 0.57894(5) 0.25966(7) 0.04341(15) Uani 1 1 d .
N1 N 0.09417(11) 0.65143(14) -0.0340(2) 0.0351(4) Uani 1 1 d .
N2 N 0.34490(12) 0.52693(15) -0.0686(3) 0.0357(4) Uani 1 1 d .
N3 N 0.12451(12) 0.41744(15) 0.1523(2) 0.0387(4) Uani 1 1 d .
O1 O 0.36785(13) 0.78184(16) -0.2217(3) 0.0777(7) Uani 1 1 d .
O2 O 0.41185(13) 0.28183(15) 0.0936(3) 0.0610(5) Uani 1 1 d .
C5 C 0.07149(15) 0.74724(18) 0.0165(3) 0.0426(6) Uani 1 1 d .
H5A H 0.0156 0.7562 0.0608 0.051 Uiso 1 1 calc R
C4 C 0.12646(17) 0.83377(19) 0.0066(3) 0.0477(6) Uani 1 1 d .
H4A H 0.1072 0.8998 0.0401 0.057 Uiso 1 1 calc R
C3 C 0.21020(16) 0.82092(18) -0.0535(3) 0.0435(6) Uani 1 1 d .
H3A H 0.2486 0.8782 -0.0613 0.052 Uiso 1 1 calc R
C2 C 0.23697(14) 0.72074(17) -0.1027(3) 0.0346(5) Uani 1 1 d .
C1 C 0.17549(14) 0.63947(17) -0.0939(3) 0.0347(5) Uani 1 1 d .
H1A H 0.1916 0.5732 -0.1317 0.042 Uiso 1 1 calc R
C6 C 0.32720(15) 0.70653(19) -0.1709(3) 0.0449(6) Uani 1 1 d .
C7 C 0.37045(15) 0.59954(18) -0.1765(3) 0.0390(5) Uani 1 1 d .
C8 C 0.43832(17) 0.5819(2) -0.2854(3) 0.0503(6) Uani 1 1 d .
H8A H 0.4542 0.6338 -0.3591 0.060 Uiso 1 1 calc R
C9 C 0.48145(19) 0.4860(2) -0.2818(4) 0.0549(7) Uani 1 1 d .
H9A H 0.5266 0.4719 -0.3540 0.066 Uiso 1 1 calc R
C10 C 0.45686(17) 0.4113(2) -0.1701(3) 0.0490(6) Uani 1 1 d .
H10A H 0.4857 0.3464 -0.1645 0.059 Uiso 1 1 calc R
C11 C 0.38846(14) 0.43439(18) -0.0663(3) 0.0371(5) Uani 1 1 d .
C12 C 0.36309(15) 0.35674(18) 0.0632(3) 0.0408(5) Uani 1 1 d .
C16 C 0.28027(16) 0.37391(17) 0.1538(3) 0.0394(5) Uani 1 1 d .
C15 C 0.28015(18) 0.3606(2) 0.3226(3) 0.0502(6) Uani 1 1 d .
H15A H 0.3319 0.3402 0.3793 0.060 Uiso 1 1 calc R
C14 C 0.2027(2) 0.3780(2) 0.4037(3) 0.0549(7) Uani 1 1 d .
H14A H 0.2013 0.3701 0.5162 0.066 Uiso 1 1 calc R
C13 C 0.12673(17) 0.40752(19) 0.3151(3) 0.0462(6) Uani 1 1 d .
H13A H 0.0749 0.4211 0.3711 0.055 Uiso 1 1 calc R
C17 C 0.20008(15) 0.39982(17) 0.0748(3) 0.0374(5) Uani 1 1 d .
H17B H 0.1990 0.4052 -0.0382 0.045 Uiso 1 1 calc R

loop_
_atom_site_aniso_label
_atom_site_aniso_U_11
_atom_site_aniso_U_22
_atom_site_aniso_U_33
_atom_site_aniso_U_23
_atom_site_aniso_U_13
_atom_site_aniso_U_12
Cd1 0.02557(12) 0.04003(14) 0.03663(14) -0.00159(10) 0.00657(8) -0.00550(9)
Cl1 0.0413(3) 0.0535(3) 0.0359(3) -0.0068(3) 0.0080(2) -0.0058(3)
N1 0.0278(9) 0.0337(9) 0.0441(11) -0.0002(8) 0.0063(8) -0.0006(7)
N2 0.0256(9) 0.0367(9) 0.0449(11) -0.0033(8) 0.0027(8) 0.0005(7)
N3 0.0348(10) 0.0390(10) 0.0426(11) 0.0037(9) 0.0050(8) -0.0031(8)
O1 0.0453(11) 0.0499(11) 0.139(2) 0.0270(13) 0.0300(12) -0.0084(9)
O2 0.0510(11) 0.0526(11) 0.0790(14) 0.0077(10) -0.0055(10) 0.0212(9)
C5 0.0346(12) 0.0407(12) 0.0531(15) 0.0014(11) 0.0099(10) 0.0086(10)
C4 0.0523(15) 0.0317(12) 0.0595(16) -0.0022(11) 0.0073(12) 0.0062(11)
C3 0.0426(13) 0.0301(11) 0.0576(16) 0.0022(11) -0.0012(11) -0.0039(10)
C2 0.0290(11) 0.0324(11) 0.0424(12) 0.0035(9) 0.0009(9) -0.0015(8)
C1 0.0297(11) 0.0291(10) 0.0453(13) -0.0012(9) 0.0034(9) -0.0012(8)
C6 0.0303(12) 0.0426(13) 0.0620(16) 0.0076(12) 0.0054(11) -0.0053(10)
C7 0.0281(11) 0.0428(12) 0.0462(13) -0.0021(10) 0.0044(9) -0.0036(9)
C8 0.0413(14) 0.0638(17) 0.0463(15) 0.0008(13) 0.0107(11) -0.0040(13)
C9 0.0400(14) 0.073(2) 0.0529(17) -0.0158(14) 0.0166(12) 0.0054(12)
C10 0.0381(13) 0.0542(15) 0.0547(16) -0.0171(13) 0.0018(11) 0.0112(11)
C11 0.0268(11) 0.0416(12) 0.0426(13) -0.0096(10) -0.0037(9) 0.0027(9)
C12 0.0360(12) 0.0383(12) 0.0477(14) -0.0045(10) -0.0074(10) 0.0047(10)
C16 0.0416(13) 0.0315(11) 0.0449(14) 0.0025(10) -0.0018(10) 0.0016(10)
C15 0.0536(16) 0.0466(14) 0.0501(15) 0.0109(12) -0.0057(12) 0.0077(12)
C14 0.0665(18) 0.0577(16) 0.0405(14) 0.0120(12) 0.0019(13) 0.0050(14)
C13 0.0490(14) 0.0425(13) 0.0478(14) 0.0069(11) 0.0141(11) -0.0022(11)
C17 0.0359(12) 0.0370(11) 0.0394(12) 0.0013(10) 0.0010(9) -0.0010(9)

loop_
_atom_type_symbol
_atom_type_description
_atom_type_scat_dispersion_real
_atom_type_scat_dispersion_imag
_atom_type_scat_source
C C 0.0033 0.0016 'International Tables Vol C Tables 4.2.6.8 and 6.1.1.4'
H H 0.0000 0.0000 'International Tables Vol C Tables 4.2.6.8 and 6.1.1.4'
N N 0.0061 0.0033 'International Tables Vol C Tables 4.2.6.8 and 6.1.1.4'
O O 0.0106 0.0060 'International Tables Vol C Tables 4.2.6.8 and 6.1.1.4'
Cl Cl 0.1484 0.1585 'International Tables Vol C Tables 4.2.6.8 and 6.1.1.4'
Cd Cd -0.8075 1.2024 'International Tables Vol C Tables 4.2.6.8 and 6.1.1.4'

loop_
_geom_angle_atom_site_label_1
_geom_angle_atom_site_label_2
_geom_angle_atom_site_label_3
_geom_angle
_geom_angle_site_symmetry_1
_geom_angle_site_symmetry_3
N1 Cd1 N1 180.00(9) 3_565 .
N1 Cd1 N3 87.66(6) 3_565 3_565
N1 Cd1 N3 92.34(6) . 3_565
N1 Cd1 N3 92.34(6) 3_565 .
N1 Cd1 N3 87.66(6) . .
N3 Cd1 N3 180.00(8) 3_565 .
N1 Cd1 Cl1 90.69(5) 3_565 3_565
N1 Cd1 Cl1 89.31(5) . 3_565
N3 Cd1 Cl1 91.76(5) 3_565 3_565
N3 Cd1 Cl1 88.24(5) . 3_565
N1 Cd1 Cl1 89.31(5) 3_565 .
N1 Cd1 Cl1 90.69(5) . .
N3 Cd1 Cl1 88.24(5) 3_565 .
N3 Cd1 Cl1 91.76(5) . .
Cl1 Cd1 Cl1 180.0 3_565 .
C5 N1 C1 117.53(19) . .
C5 N1 Cd1 122.46(15) . .
C1 N1 Cd1 119.80(14) . .
C7 N2 C11 117.5(2) . .
C17 N3 C13 117.5(2) . .
C17 N3 Cd1 118.22(15) . .
C13 N3 Cd1 123.00(16) . .
N1 C5 C4 123.4(2) . .
N1 C5 H5A 118.3 . .
C4 C5 H5A 118.3 . .
C3 C4 C5 118.8(2) . .
C3 C4 H4A 120.6 . .
C5 C4 H4A 120.6 . .
C4 C3 C2 119.1(2) . .
C4 C3 H3A 120.5 . .
C2 C3 H3A 120.5 . .
C1 C2 C3 117.7(2) . .
C1 C2 C6 122.8(2) . .
C3 C2 C6 119.4(2) . .
N1 C1 C2 123.4(2) . .
N1 C1 H1A 118.3 . .
C2 C1 H1A 118.3 . .
O1 C6 C2 120.3(2) . .
O1 C6 C7 118.6(2) . .
C2 C6 C7 121.1(2) . .
N2 C7 C8 122.8(2) . .
N2 C7 C6 117.9(2) . .
C8 C7 C6 119.2(2) . .
C9 C8 C7 118.7(3) . .
C9 C8 H8A 120.7 . .
C7 C8 H8A 120.7 . .
C10 C9 C8 119.2(3) . .
C10 C9 H9A 120.4 . .
C8 C9 H9A 120.4 . .
C9 C10 C11 118.9(2) . .
C9 C10 H10A 120.6 . .
C11 C10 H10A 120.6 . .
N2 C11 C10 123.0(2) . .
N2 C11 C12 116.7(2) . .
C10 C11 C12 120.2(2) . .
O2 C12 C16 121.2(2) . .
O2 C12 C11 119.4(2) . .
C16 C12 C11 119.39(19) . .
C17 C16 C15 117.8(2) . .
C17 C16 C12 121.8(2) . .
C15 C16 C12 120.4(2) . .
C14 C15 C16 119.2(2) . .
C14 C15 H15A 120.4 . .
C16 C15 H15A 120.4 . .
C15 C14 C13 118.9(3) . .
C15 C14 H14A 120.6 . .
C13 C14 H14A 120.6 . .
N3 C13 C14 123.0(2) . .
N3 C13 H13A 118.5 . .
C14 C13 H13A 118.5 . .
N3 C17 C16 123.5(2) . .
N3 C17 H17B 118.2 . .
C16 C17 H17B 118.2 . .

loop_
_geom_bond_atom_site_label_1
_geom_bond_atom_site_label_2
_geom_bond_distance
_geom_bond_site_symmetry_2
Cd1 N1 2.4047(17) 3_565
Cd1 N1 2.4047(17) .
Cd1 N3 2.4515(19) 3_565
Cd1 N3 2.4515(19) .
Cd1 Cl1 2.5531(6) 3_565
Cd1 Cl1 2.5531(6) .
N1 C5 1.331(3) .
N1 C1 1.337(3) .
N2 C7 1.341(3) .
N2 C11 1.343(3) .
N3 C17 1.334(3) .
N3 C13 1.342(3) .
O1 C6 1.213(3) .
O2 C12 1.220(3) .
C5 C4 1.376(3) .
C5 H5A 0.9300 .
C4 C3 1.372(4) .
C4 H4A 0.9300 .
C3 C2 1.396(3) .
C3 H3A 0.9300 .
C2 C1 1.386(3) .
C2 C6 1.490(3) .
C1 H1A 0.9300 .
C6 C7 1.505(3) .
C7 C8 1.392(3) .
C8 C9 1.377(4) .
C8 H8A 0.9300 .
C9 C10 1.376(4) .
C9 H9A 0.9300 .
C10 C11 1.384(3) .
C10 H10A 0.9300 .
C11 C12 1.506(3) .
C12 C16 1.482(3) .
C16 C17 1.389(3) .
C16 C15 1.396(3) .
C15 C14 1.372(4) .
C15 H15A 0.9300 .
C14 C13 1.385(4) .
C14 H14A 0.9300 .
C13 H13A 0.9300 .
C17 H17B 0.9300 .

loop_
_geom_torsion_atom_site_label_1
_geom_torsion_atom_site_label_2
_geom_torsion_atom_site_label_3
_geom_torsion_atom_site_label_4
_geom_torsion
_geom_torsion_site_symmetry_1
N1 Cd1 N1 C5 170(100) 3_565
N3 Cd1 N1 C5 57.71(18) 3_565
N3 Cd1 N1 C5 -122.29(18) .
Cl1 Cd1 N1 C5 149.45(18) 3_565
Cl1 Cd1 N1 C5 -30.55(18) .
N1 Cd1 N1 C1 -15(100) 3_565
N3 Cd1 N1 C1 -127.66(17) 3_565
N3 Cd1 N1 C1 52.34(17) .
Cl1 Cd1 N1 C1 -35.92(16) 3_565
Cl1 Cd1 N1 C1 144.08(16) .
N1 Cd1 N3 C17 117.89(16) 3_565
N1 Cd1 N3 C17 -62.11(16) .
N3 Cd1 N3 C17 51(100) 3_565
Cl1 Cd1 N3 C17 27.27(16) 3_565
Cl1 Cd1 N3 C17 -152.73(16) .
N1 Cd1 N3 C13 -75.14(18) 3_565
N1 Cd1 N3 C13 104.86(18) .
N3 Cd1 N3 C13 -142(100) 3_565
Cl1 Cd1 N3 C13 -165.76(18) 3_565
Cl1 Cd1 N3 C13 14.24(18) .
C1 N1 C5 C4 1.5(4) .
Cd1 N1 C5 C4 176.22(19) .
N1 C5 C4 C3 -2.1(4) .
C5 C4 C3 C2 0.0(4) .
C4 C3 C2 C1 2.5(4) .
C4 C3 C2 C6 178.9(2) .
C5 N1 C1 C2 1.3(3) .
Cd1 N1 C1 C2 -173.59(16) .
C3 C2 C1 N1 -3.3(3) .
C6 C2 C1 N1 -179.5(2) .
C1 C2 C6 O1 157.7(3) .
C3 C2 C6 O1 -18.6(4) .
C1 C2 C6 C7 -23.2(4) .
C3 C2 C6 C7 160.6(2) .
C11 N2 C7 C8 1.0(3) .
C11 N2 C7 C6 -175.1(2) .
O1 C6 C7 N2 154.3(3) .
C2 C6 C7 N2 -24.8(3) .
O1 C6 C7 C8 -21.9(4) .
C2 C6 C7 C8 158.9(2) .
N2 C7 C8 C9 -0.4(4) .
C6 C7 C8 C9 175.7(2) .
C7 C8 C9 C10 -0.6(4) .
C8 C9 C10 C11 1.0(4) .
C7 N2 C11 C10 -0.6(3) .
C7 N2 C11 C12 175.9(2) .
C9 C10 C11 N2 -0.4(4) .
C9 C10 C11 C12 -176.8(2) .
N2 C11 C12 O2 -164.8(2) .
C10 C11 C12 O2 11.8(3) .
N2 C11 C12 C16 14.0(3) .
C10 C11 C12 C16 -169.4(2) .
O2 C12 C16 C17 -134.8(2) .
C11 C12 C16 C17 46.5(3) .
O2 C12 C16 C15 42.9(3) .
C11 C12 C16 C15 -135.8(2) .
C17 C16 C15 C14 -2.8(4) .
C12 C16 C15 C14 179.4(2) .
C16 C15 C14 C13 0.5(4) .
C17 N3 C13 C14 -1.4(4) .
Cd1 N3 C13 C14 -168.45(19) .
C15 C14 C13 N3 1.7(4) .
C13 N3 C17 C16 -1.2(3) .
Cd1 N3 C17 C16 166.49(17) .
C15 C16 C17 N3 3.3(3) .
C12 C16 C17 N3 -178.9(2) .
